data_4025686
loop_
_publ_author_name
'Michael G. Brant'
'Caleb M. Bromba'
'Jeremy E. Wulff'

_publ_contact_author_address 'Dept. of Chemistry.  University of Victoria B.C.'
_publ_contact_author_email wulff@uvic.ca
_publ_contact_author_name 'Jeremy Wulff'
_publ_section_title
;
 Tandem Vinylogous 1,2-Addition/Anionic Oxy-Cope Reaction Leading from
 Butadiene Sulfone to an Orthogonally Functionalized Bicycle
;
_journal_name_full 'Journal of Organic Chemistry'
_journal_page_first 6312
_journal_page_last 6315
_journal_paper_doi 10.1021/jo101389c
_journal_volume 75
_journal_year 2010
_chemical_absolute_configuration ad
_chemical_formula_moiety 'C11 H16 O3 S'
_chemical_formula_sum 'C11 H16 O3 S'
_chemical_formula_weight 228.30
_chemical_name_systematic
; 
 ? 
;
_space_group_IT_number 43
_symmetry_cell_setting orthorhombic
_symmetry_space_group_name_Hall 'F 2 -2d'
_symmetry_space_group_name_H-M 'F d d 2'
_atom_sites_solution_hydrogens geom
_atom_sites_solution_primary direct
_atom_sites_solution_secondary difmap
_audit_creation_method SHELXL-97
_cell_angle_alpha 90.00
_cell_angle_beta 90.00
_cell_angle_gamma 90.00
_cell_formula_units_Z 16
_cell_length_a 12.0282(1)
_cell_length_b 34.3106(6)
_cell_length_c 11.2526(1)
_cell_measurement_reflns_used 6726
_cell_measurement_temperature 100(2)
_cell_measurement_theta_max 69.27
_cell_measurement_theta_min 2.58
_cell_volume 4643.89(10)
_computing_cell_refinement 'Bruker SAINT v7.60A'
_computing_data_collection 'Bruker APEX-II v2009-9'
_computing_data_reduction 'Bruker SAINT v7.60A'
_computing_structure_refinement 'SHELXL-97 (Sheldrick, 2008)'
_computing_structure_solution 'SHELXS-97 (Sheldrick, 2008)'
_diffrn_ambient_temperature 100(2)
_diffrn_detector_area_resol_mean 83.33
_diffrn_measured_fraction_theta_full 0.990
_diffrn_measured_fraction_theta_max 0.991
_diffrn_measurement_device_type 'Bruker APEX'
_diffrn_measurement_method 'combination of \w and \f-scans '
_diffrn_radiation_monochromator graphite
_diffrn_radiation_source 'fine-focus sealed tube'
_diffrn_radiation_type CuK\a
_diffrn_radiation_wavelength 1.54178
_diffrn_reflns_av_R_equivalents 0.0263
_diffrn_reflns_av_sigmaI/netI 0.0234
_diffrn_reflns_limit_h_max 14
_diffrn_reflns_limit_h_min -14
_diffrn_reflns_limit_k_max 41
_diffrn_reflns_limit_k_min -41
_diffrn_reflns_limit_l_max 13
_diffrn_reflns_limit_l_min -13
_diffrn_reflns_number 10959
_diffrn_reflns_theta_full 69.57
_diffrn_reflns_theta_max 69.57
_diffrn_reflns_theta_min 5.16
_exptl_absorpt_coefficient_mu 2.371
_exptl_absorpt_correction_T_max 0.8322
_exptl_absorpt_correction_T_min 0.6657
_exptl_absorpt_correction_type numerical
_exptl_absorpt_process_details 'SADABS, Sheldrick, 2008'
_exptl_crystal_colour colorless
_exptl_crystal_density_diffrn 1.306
_exptl_crystal_density_method 'not measured'
_exptl_crystal_description block
_exptl_crystal_F_000 1952
_exptl_crystal_size_max 0.24
_exptl_crystal_size_mid 0.18
_exptl_crystal_size_min 0.15
_refine_diff_density_max 0.227
_refine_diff_density_min -0.200
_refine_diff_density_rms 0.043
_refine_ls_abs_structure_details 'Flack H D (1983), Acta Cryst. A39, 876-881'
_refine_ls_abs_structure_Flack 0.070(14)
_refine_ls_extinction_method none
_refine_ls_goodness_of_fit_ref 1.077
_refine_ls_hydrogen_treatment constr
_refine_ls_matrix_type full
_refine_ls_number_parameters 138
_refine_ls_number_reflns 2113
_refine_ls_number_restraints 1
_refine_ls_restrained_S_all 1.077
_refine_ls_R_factor_all 0.0264
_refine_ls_R_factor_gt 0.0260
_refine_ls_shift/su_max 0.002
_refine_ls_shift/su_mean 0.000
_refine_ls_structure_factor_coef Fsqd
_refine_ls_weighting_details 'calc w=1/[\s^2^(Fo^2^)+(0.0405P)^2^+3.1346P] where P=(Fo^2^+2Fc^2^)/3'
_refine_ls_weighting_scheme calc
_refine_ls_wR_factor_gt 0.0666
_refine_ls_wR_factor_ref 0.0669
_reflns_number_gt 2080
_reflns_number_total 2113
_reflns_threshold_expression >2sigma(I)
_cod_data_source_file jo101389c_si_001.cif
_cod_data_source_block uvic01
_cod_database_code 4025686

loop_
_symmetry_equiv_pos_as_xyz
'x, y, z'
'-x, -y, z'
'x+1/4, -y+1/4, z+1/4'
'-x+1/4, y+1/4, z+1/4'
'x, y+1/2, z+1/2'
'-x, -y+1/2, z+1/2'
'x+1/4, -y+3/4, z+3/4'
'-x+1/4, y+3/4, z+3/4'
'x+1/2, y, z+1/2'
'-x+1/2, -y, z+1/2'
'x+3/4, -y+1/4, z+3/4'
'-x+3/4, y+1/4, z+3/4'
'x+1/2, y+1/2, z'
'-x+1/2, -y+1/2, z'
'x+3/4, -y+3/4, z+1/4'
'-x+3/4, y+3/4, z+1/4'

loop_
_atom_site_label
_atom_site_type_symbol
_atom_site_fract_x
_atom_site_fract_y
_atom_site_fract_z
_atom_site_U_iso_or_equiv
_atom_site_adp_type
_atom_site_occupancy
_atom_site_symmetry_multiplicity
_atom_site_calc_flag
_atom_site_refinement_flags
_atom_site_disorder_assembly
_atom_site_disorder_group
S1 S 0.09710(3) 0.439754(10) 0.09827(3) 0.02031(11) Uani 1 1 d . . .
O1 O 0.05893(11) 0.40754(4) 0.17023(11) 0.0313(3) Uani 1 1 d . . .
O2 O 0.13097(10) 0.47464(4) 0.16123(11) 0.0276(3) Uani 1 1 d . . .
O3 O 0.19067(10) 0.48481(3) -0.21884(11) 0.0276(3) Uani 1 1 d . . .
H3 H 0.2397 0.4989 -0.2504 0.033 Uiso 1 1 calc R . .
C1 C -0.00129(15) 0.45138(5) -0.01072(15) 0.0249(4) Uani 1 1 d . . .
H1A H -0.0716 0.4629 0.0053 0.030 Uiso 1 1 calc R . .
C2 C 0.03457(15) 0.44215(5) -0.11846(15) 0.0273(4) Uani 1 1 d . . .
H2A H -0.0092 0.4471 -0.1871 0.033 Uiso 1 1 calc R . .
C3 C 0.14724(14) 0.42349(5) -0.12785(13) 0.0221(4) Uani 1 1 d . . .
H3A H 0.1386 0.3960 -0.1561 0.026 Uiso 1 1 calc R . .
C4 C 0.20248(15) 0.42345(5) -0.00408(14) 0.0208(3) Uani 1 1 d . . .
H4A H 0.2261 0.3964 0.0170 0.025 Uiso 1 1 calc R . .
C5 C 0.30443(14) 0.44971(5) -0.01325(16) 0.0253(4) Uani 1 1 d . . .
H5A H 0.2805 0.4774 -0.0024 0.030 Uiso 1 1 calc R . .
C6 C 0.33938(15) 0.44374(5) -0.14328(18) 0.0259(4) Uani 1 1 d . . .
H6A H 0.3908 0.4646 -0.1695 0.031 Uiso 1 1 calc R . .
H6B H 0.3760 0.4181 -0.1542 0.031 Uiso 1 1 calc R . .
C7 C 0.22965(15) 0.44562(5) -0.21195(15) 0.0230(4) Uani 1 1 d . . .
C8 C 0.23474(15) 0.42619(5) -0.33201(16) 0.0271(4) Uani 1 1 d . . .
H8A H 0.2688 0.4012 -0.3354 0.033 Uiso 1 1 calc R . .
C9 C 0.19671(15) 0.44040(6) -0.43215(16) 0.0289(4) Uani 1 1 d . . .
H9A H 0.1628 0.4654 -0.4293 0.035 Uiso 1 1 calc R . .
C10 C 0.20210(19) 0.42059(7) -0.55115(18) 0.0414(5) Uani 1 1 d . . .
H10A H 0.2422 0.4372 -0.6074 0.062 Uiso 1 1 calc R . .
H10B H 0.1265 0.4160 -0.5805 0.062 Uiso 1 1 calc R . .
H10C H 0.2411 0.3956 -0.5431 0.062 Uiso 1 1 calc R . .
C11 C 0.39394(16) 0.44035(7) 0.07804(19) 0.0392(5) Uani 1 1 d . . .
H11A H 0.3628 0.4426 0.1582 0.059 Uiso 1 1 calc R . .
H11B H 0.4559 0.4587 0.0691 0.059 Uiso 1 1 calc R . .
H11C H 0.4208 0.4137 0.0656 0.059 Uiso 1 1 calc R . .

loop_
_atom_site_aniso_label
_atom_site_aniso_U_11
_atom_site_aniso_U_22
_atom_site_aniso_U_33
_atom_site_aniso_U_23
_atom_site_aniso_U_13
_atom_site_aniso_U_12
S1 0.02112(18) 0.02110(18) 0.01870(18) -0.00170(15) 0.00163(15) -0.00159(17)
O1 0.0381(7) 0.0289(6) 0.0270(7) 0.0030(5) 0.0069(6) -0.0036(6)
O2 0.0256(6) 0.0287(6) 0.0284(6) -0.0089(5) -0.0004(5) -0.0022(5)
O3 0.0257(6) 0.0223(6) 0.0350(7) 0.0047(5) 0.0076(5) 0.0013(5)
C1 0.0168(8) 0.0302(9) 0.0277(9) 0.0001(7) -0.0009(7) -0.0024(8)
C2 0.0199(8) 0.0368(10) 0.0251(10) 0.0016(7) -0.0030(7) -0.0075(7)
C3 0.0251(9) 0.0224(8) 0.0187(9) -0.0021(6) 0.0021(7) -0.0040(7)
C4 0.0234(8) 0.0192(8) 0.0199(8) -0.0024(6) 0.0039(6) 0.0033(7)
C5 0.0196(8) 0.0286(9) 0.0277(9) -0.0040(7) 0.0015(7) -0.0001(7)
C6 0.0206(8) 0.0273(8) 0.0297(9) -0.0007(7) 0.0038(7) 0.0015(7)
C7 0.0225(9) 0.0228(8) 0.0237(9) 0.0021(7) 0.0040(7) 0.0001(7)
C8 0.0276(9) 0.0280(8) 0.0259(9) 0.0008(7) 0.0058(7) 0.0025(7)
C9 0.0236(8) 0.0345(10) 0.0286(10) 0.0032(7) 0.0017(7) -0.0058(8)
C10 0.0381(11) 0.0593(13) 0.0270(10) 0.0015(9) -0.0024(8) -0.0060(10)
C11 0.0249(9) 0.0586(13) 0.0341(13) -0.0075(9) -0.0055(8) 0.0040(10)

loop_
_atom_type_symbol
_atom_type_description
_atom_type_scat_dispersion_real
_atom_type_scat_dispersion_imag
_atom_type_scat_source
C C 0.0181 0.0091 'International Tables Vol C Tables 4.2.6.8 and 6.1.1.4'
H H 0.0000 0.0000 'International Tables Vol C Tables 4.2.6.8 and 6.1.1.4'
O O 0.0492 0.0322 'International Tables Vol C Tables 4.2.6.8 and 6.1.1.4'
S S 0.3331 0.5567 'International Tables Vol C Tables 4.2.6.8 and 6.1.1.4'

loop_
_geom_angle_atom_site_label_1
_geom_angle_atom_site_label_2
_geom_angle_atom_site_label_3
_geom_angle
_geom_angle_site_symmetry_1
_geom_angle_site_symmetry_3
_geom_angle_publ_flag
O1 S1 O2 116.56(8) . . ?
O1 S1 C1 110.62(8) . . ?
O2 S1 C1 110.14(8) . . ?
O1 S1 C4 110.13(7) . . ?
O2 S1 C4 111.79(8) . . ?
C1 S1 C4 95.65(9) . . ?
C2 C1 S1 111.50(14) . . ?
C1 C2 C3 117.37(15) . . ?
C2 C3 C4 108.99(13) . . ?
C2 C3 C7 114.01(13) . . ?
C4 C3 C7 105.86(13) . . ?
C5 C4 C3 106.53(13) . . ?
C5 C4 S1 115.18(11) . . ?
C3 C4 S1 105.88(11) . . ?
C11 C5 C4 113.47(15) . . ?
C11 C5 C6 114.90(15) . . ?
C4 C5 C6 101.87(14) . . ?
C7 C6 C5 103.84(14) . . ?
O3 C7 C8 112.42(14) . . ?
O3 C7 C6 110.52(13) . . ?
C8 C7 C6 113.50(14) . . ?
O3 C7 C3 106.36(13) . . ?
C8 C7 C3 110.66(13) . . ?
C6 C7 C3 102.73(13) . . ?
C9 C8 C7 126.29(17) . . ?
C8 C9 C10 125.65(19) . . ?
C7 O3 H3 109.5 . . ?
C2 C1 H1A 124.3 . . ?
S1 C1 H1A 124.3 . . ?
C1 C2 H2A 121.3 . . ?
C3 C2 H2A 121.3 . . ?
C2 C3 H3A 109.3 . . ?
C4 C3 H3A 109.3 . . ?
C7 C3 H3A 109.3 . . ?
C5 C4 H4A 109.7 . . ?
C3 C4 H4A 109.7 . . ?
S1 C4 H4A 109.7 . . ?
C11 C5 H5A 108.8 . . ?
C4 C5 H5A 108.8 . . ?
C6 C5 H5A 108.8 . . ?
C7 C6 H6A 111.0 . . ?
C5 C6 H6A 111.0 . . ?
C7 C6 H6B 111.0 . . ?
C5 C6 H6B 111.0 . . ?
H6A C6 H6B 109.0 . . ?
C9 C8 H8A 116.9 . . ?
C7 C8 H8A 116.9 . . ?
C8 C9 H9A 117.2 . . ?
C10 C9 H9A 117.2 . . ?
C9 C10 H10A 109.5 . . ?
C9 C10 H10B 109.5 . . ?
H10A C10 H10B 109.5 . . ?
C9 C10 H10C 109.5 . . ?
H10A C10 H10C 109.5 . . ?
H10B C10 H10C 109.5 . . ?
C5 C11 H11A 109.5 . . ?
C5 C11 H11B 109.5 . . ?
H11A C11 H11B 109.5 . . ?
C5 C11 H11C 109.5 . . ?
H11A C11 H11C 109.5 . . ?
H11B C11 H11C 109.5 . . ?

loop_
_geom_bond_atom_site_label_1
_geom_bond_atom_site_label_2
_geom_bond_distance
_geom_bond_site_symmetry_2
_geom_bond_publ_flag
S1 O1 1.4451(12) . ?
S1 O2 1.4492(12) . ?
S1 C1 1.7504(18) . ?
S1 C4 1.8017(16) . ?
O3 C7 1.4263(19) . ?
C1 C2 1.325(3) . ?
C2 C3 1.502(2) . ?
C3 C4 1.543(2) . ?
C3 C7 1.567(2) . ?
C4 C5 1.525(2) . ?
C5 C11 1.522(2) . ?
C5 C6 1.536(3) . ?
C6 C7 1.531(2) . ?
C7 C8 1.508(2) . ?
C8 C9 1.310(3) . ?
C9 C10 1.503(3) . ?
O3 H3 0.8400 . ?
C1 H1A 0.9500 . ?
C2 H2A 0.9500 . ?
C3 H3A 1.0000 . ?
C4 H4A 1.0000 . ?
C5 H5A 1.0000 . ?
C6 H6A 0.9900 . ?
C6 H6B 0.9900 . ?
C8 H8A 0.9500 . ?
C9 H9A 0.9500 . ?
C10 H10A 0.9800 . ?
C10 H10B 0.9800 . ?
C10 H10C 0.9800 . ?
C11 H11A 0.9800 . ?
C11 H11B 0.9800 . ?
C11 H11C 0.9800 . ?

loop_
_geom_hbond_atom_site_label_D
_geom_hbond_atom_site_label_H
_geom_hbond_atom_site_label_A
_geom_hbond_distance_DH
_geom_hbond_distance_HA
_geom_hbond_distance_DA
_geom_hbond_angle_DHA
_geom_hbond_site_symmetry_A
O3 H3 O2 0.84 2.06 2.8913(17) 171.1 10_564

loop_
_geom_torsion_atom_site_label_1
_geom_torsion_atom_site_label_2
_geom_torsion_atom_site_label_3
_geom_torsion_atom_site_label_4
_geom_torsion
_geom_torsion_site_symmetry_1
_geom_torsion_site_symmetry_2
_geom_torsion_site_symmetry_3
_geom_torsion_site_symmetry_4
_geom_torsion_publ_flag
O1 S1 C1 C2 -110.43(14) . . . . ?
O2 S1 C1 C2 119.26(14) . . . . ?
C4 S1 C1 C2 3.57(14) . . . . ?
S1 C1 C2 C3 1.1(2) . . . . ?
C1 C2 C3 C4 -6.2(2) . . . . ?
C1 C2 C3 C7 -124.17(17) . . . . ?
C2 C3 C4 C5 -115.18(14) . . . . ?
C7 C3 C4 C5 7.84(17) . . . . ?
C2 C3 C4 S1 7.89(15) . . . . ?
C7 C3 C4 S1 130.92(11) . . . . ?
O1 S1 C4 C5 -134.81(12) . . . . ?
O2 S1 C4 C5 -3.56(15) . . . . ?
C1 S1 C4 C5 110.79(14) . . . . ?
O1 S1 C4 C3 107.76(11) . . . . ?
O2 S1 C4 C3 -120.99(11) . . . . ?
C1 S1 C4 C3 -6.64(12) . . . . ?
C3 C4 C5 C11 -155.54(15) . . . . ?
S1 C4 C5 C11 87.40(17) . . . . ?
C3 C4 C5 C6 -31.46(17) . . . . ?
S1 C4 C5 C6 -148.53(12) . . . . ?
C11 C5 C6 C7 167.12(15) . . . . ?
C4 C5 C6 C7 44.01(16) . . . . ?
C5 C6 C7 O3 74.19(16) . . . . ?
C5 C6 C7 C8 -158.46(14) . . . . ?
C5 C6 C7 C3 -38.94(15) . . . . ?
C2 C3 C7 O3 22.66(18) . . . . ?
C4 C3 C7 O3 -97.14(15) . . . . ?
C2 C3 C7 C8 -99.72(16) . . . . ?
C4 C3 C7 C8 140.49(14) . . . . ?
C2 C3 C7 C6 138.81(14) . . . . ?
C4 C3 C7 C6 19.02(16) . . . . ?
O3 C7 C8 C9 -7.8(2) . . . . ?
C6 C7 C8 C9 -134.14(18) . . . . ?
C3 C7 C8 C9 111.0(2) . . . . ?
C7 C8 C9 C10 -179.78(18) . . . . ?
